data_4023663
loop_
_publ_author_name
'Wen Huang'
'Pengzhi Zheng'
'Zhengxing Zhang'
'Ruiting Liu'
'Zhenxia Chen'
'Xigeng Zhou'

_publ_section_title
;
 Controllable One-Step Synthesis of Spirocycles, Polycycles,
 and Di- and Tetrahydronaphthalenes from Aryl-Substituted
 Propargylic Alcohols
;
_journal_name_full 'Journal of Organic Chemistry'
_journal_page_first 6845
_journal_page_last 6848
_journal_paper_doi 10.1021/jo801210n
_journal_volume 73
_journal_year 2008
_chemical_formula_sum 'C31 H28 Cl2 O5'
_chemical_formula_weight 551.43
_chemical_name_systematic
; 
 ? 
;
_space_group_IT_number 14
_symmetry_cell_setting monoclinic
_symmetry_space_group_name_Hall '-P 2ybc'
_symmetry_space_group_name_H-M 'P 1 21/c 1'
_atom_sites_solution_hydrogens geom
_atom_sites_solution_primary direct
_atom_sites_solution_secondary difmap
_audit_creation_method SHELXL-97
_cell_angle_alpha 90.00
_cell_angle_beta 92.622(5)
_cell_angle_gamma 90.00
_cell_formula_units_Z 4
_cell_length_a 10.960(4)
_cell_length_b 10.590(4)
_cell_length_c 24.175(9)
_cell_measurement_reflns_used 887
_cell_measurement_temperature 293(2)
_cell_measurement_theta_max 21.069
_cell_measurement_theta_min 2.558
_cell_volume 2803.0(18)
_computing_cell_refinement 'Bruker SMART'
_computing_data_collection 'Bruker SMART'
_computing_data_reduction 'Bruker SHELXTL'
_computing_molecular_graphics 'Bruker SHELXTL'
_computing_publication_material 'Bruker SHELXTL'
_computing_structure_refinement 'SHELXL-97 (Sheldrick, 1997)'
_computing_structure_solution 'SHELXS-97 (Sheldrick, 1990)'
_diffrn_ambient_temperature 293(2)
_diffrn_measured_fraction_theta_full 0.996
_diffrn_measured_fraction_theta_max 0.996
_diffrn_measurement_device_type 'CCD area detector'
_diffrn_measurement_method 'phi and omega scans'
_diffrn_radiation_monochromator graphite
_diffrn_radiation_source 'fine-focus sealed tube'
_diffrn_radiation_type MoK\a
_diffrn_radiation_wavelength 0.71073
_diffrn_reflns_av_R_equivalents 0.0555
_diffrn_reflns_av_sigmaI/netI 0.0615
_diffrn_reflns_limit_h_max 12
_diffrn_reflns_limit_h_min -12
_diffrn_reflns_limit_k_max 12
_diffrn_reflns_limit_k_min -11
_diffrn_reflns_limit_l_max 28
_diffrn_reflns_limit_l_min -26
_diffrn_reflns_number 11325
_diffrn_reflns_theta_full 25.01
_diffrn_reflns_theta_max 25.01
_diffrn_reflns_theta_min 1.69
_exptl_absorpt_coefficient_mu 0.270
_exptl_absorpt_correction_T_max 0.9787
_exptl_absorpt_correction_T_min 0.9530
_exptl_absorpt_correction_type multi-scan
_exptl_absorpt_process_details sadabs
_exptl_crystal_colour colorless
_exptl_crystal_density_diffrn 1.307
_exptl_crystal_density_method 'not measured'
_exptl_crystal_description column
_exptl_crystal_F_000 1152
_exptl_crystal_size_max 0.18
_exptl_crystal_size_mid 0.15
_exptl_crystal_size_min 0.08
_refine_diff_density_max 0.281
_refine_diff_density_min -0.188
_refine_diff_density_rms 0.041
_refine_ls_extinction_method none
_refine_ls_goodness_of_fit_ref 0.996
_refine_ls_hydrogen_treatment constr
_refine_ls_matrix_type full
_refine_ls_number_parameters 346
_refine_ls_number_reflns 4918
_refine_ls_number_restraints 0
_refine_ls_restrained_S_all 0.996
_refine_ls_R_factor_all 0.1096
_refine_ls_R_factor_gt 0.0614
_refine_ls_shift/su_max 0.000
_refine_ls_shift/su_mean 0.000
_refine_ls_structure_factor_coef Fsqd
_refine_ls_weighting_details 'calc w=1/[\s^2^(Fo^2^)+(0.0791P)^2^+0.0000P] where P=(Fo^2^+2Fc^2^)/3'
_refine_ls_weighting_scheme calc
_refine_ls_wR_factor_gt 0.1445
_refine_ls_wR_factor_ref 0.1642
_reflns_number_gt 2793
_reflns_number_total 4918
_reflns_threshold_expression >2sigma(I)
_cod_data_source_file jo801210n_si_004.cif
_cod_data_source_block f80304b
_cod_depositor_comments
;
The following automatic conversions were performed:
'_symmetry_cell_setting' value 'Monoclinic' changed to 'monoclinic'
according to '/home/saulius/struct/CIF-dictionaries/cif_core.dic'
dictionary named 'cif_core.dic' version 2.4.1 from 2010-06-29.

Automatic conversion script
Id: cif_fix_enum 1527 2010-12-29 10:47:43Z saulius 
;
_cod_original_sg_symbol_H-M 'P 21/c'
_cod_database_code 4023663

loop_
_symmetry_equiv_pos_as_xyz
'x, y, z'
'-x, y+1/2, -z+1/2'
'-x, -y, -z'
'x, -y-1/2, z-1/2'

loop_
_atom_site_label
_atom_site_type_symbol
_atom_site_fract_x
_atom_site_fract_y
_atom_site_fract_z
_atom_site_U_iso_or_equiv
_atom_site_adp_type
_atom_site_occupancy
_atom_site_symmetry_multiplicity
_atom_site_calc_flag
_atom_site_refinement_flags
_atom_site_disorder_assembly
_atom_site_disorder_group
Cl1 Cl 0.30049(9) 0.70500(11) 0.22025(4) 0.0896(4) Uani 1 1 d . . .
Cl2 Cl 0.76511(12) -0.11390(11) 0.16029(6) 0.1161(5) Uani 1 1 d . . .
O1 O 0.8749(2) 0.5082(3) 0.19019(8) 0.0794(8) Uani 1 1 d . . .
O2 O 0.6159(2) 0.7647(2) -0.01141(10) 0.0730(7) Uani 1 1 d . . .
O3 O 0.7706(3) 0.8885(3) -0.03249(10) 0.0857(8) Uani 1 1 d . . .
O4 O 0.8801(2) 0.6994(4) -0.14635(11) 0.1165(12) Uani 1 1 d . . .
O5 O 0.6873(2) 0.7550(2) -0.13944(9) 0.0729(7) Uani 1 1 d . . .
C1 C 0.6919(2) 0.4334(3) 0.09692(12) 0.0505(8) Uani 1 1 d . . .
C2 C 0.8077(3) 0.5136(3) 0.09650(12) 0.0530(8) Uani 1 1 d . . .
C3 C 0.8921(3) 0.5511(4) 0.13805(13) 0.0619(9) Uani 1 1 d . . .
C4 C 0.9872(3) 0.6292(4) 0.12366(14) 0.0708(10) Uani 1 1 d . . .
H4 H 1.0448 0.6545 0.1509 0.085 Uiso 1 1 calc R . .
C5 C 0.9985(3) 0.6705(4) 0.06986(15) 0.0723(10) Uani 1 1 d . . .
H5 H 1.0629 0.7235 0.0617 0.087 Uiso 1 1 calc R . .
C6 C 0.9155(3) 0.6342(3) 0.02780(13) 0.0574(8) Uani 1 1 d . . .
C7 C 0.9186(3) 0.6724(3) -0.03216(13) 0.0644(9) Uani 1 1 d . . .
H7A H 0.9671 0.6123 -0.0520 0.077 Uiso 1 1 calc R . .
H7B H 0.9565 0.7548 -0.0349 0.077 Uiso 1 1 calc R . .
C8 C 0.7873(3) 0.6771(3) -0.05865(12) 0.0532(8) Uani 1 1 d . . .
C9 C 0.7230(3) 0.5493(3) -0.05325(12) 0.0557(8) Uani 1 1 d . . .
H9A H 0.6393 0.5562 -0.0677 0.067 Uiso 1 1 calc R . .
H9B H 0.7640 0.4865 -0.0749 0.067 Uiso 1 1 calc R . .
C10 C 0.7245(3) 0.5082(3) 0.00638(11) 0.0476(7) Uani 1 1 d . . .
C11 C 0.6505(3) 0.4384(3) 0.03538(12) 0.0513(8) Uani 1 1 d . . .
H11 H 0.5817 0.3973 0.0203 0.062 Uiso 1 1 calc R . .
C12 C 0.8227(3) 0.5561(3) 0.04312(12) 0.0525(8) Uani 1 1 d . . .
C13 C 0.5952(3) 0.5012(3) 0.13083(12) 0.0497(8) Uani 1 1 d . . .
C14 C 0.5487(3) 0.4527(3) 0.17780(13) 0.0644(9) Uani 1 1 d . . .
H14 H 0.5780 0.3757 0.1913 0.077 Uiso 1 1 calc R . .
C15 C 0.4591(3) 0.5149(4) 0.20585(14) 0.0711(10) Uani 1 1 d . . .
H15 H 0.4284 0.4795 0.2376 0.085 Uiso 1 1 calc R . .
C16 C 0.4163(3) 0.6281(4) 0.18671(14) 0.0605(9) Uani 1 1 d . . .
C17 C 0.4637(3) 0.6811(3) 0.14076(15) 0.0683(10) Uani 1 1 d . . .
H17 H 0.4361 0.7595 0.1282 0.082 Uiso 1 1 calc R . .
C18 C 0.5527(3) 0.6178(4) 0.11300(14) 0.0645(9) Uani 1 1 d . . .
H18 H 0.5846 0.6543 0.0818 0.077 Uiso 1 1 calc R . .
C19 C 0.7124(3) 0.2966(3) 0.11402(11) 0.0517(8) Uani 1 1 d . . .
C20 C 0.6154(3) 0.2119(4) 0.11234(13) 0.0609(9) Uani 1 1 d . . .
H20 H 0.5379 0.2406 0.1012 0.073 Uiso 1 1 calc R . .
C21 C 0.6303(3) 0.0881(4) 0.12647(14) 0.0687(10) Uani 1 1 d . . .
H21 H 0.5636 0.0337 0.1253 0.082 Uiso 1 1 calc R . .
C22 C 0.7455(4) 0.0437(4) 0.14258(14) 0.0701(10) Uani 1 1 d . . .
C23 C 0.8424(3) 0.1232(4) 0.14336(14) 0.0709(10) Uani 1 1 d . . .
H23 H 0.9202 0.0928 0.1529 0.085 Uiso 1 1 calc R . .
C24 C 0.8263(3) 0.2495(4) 0.13009(12) 0.0610(9) Uani 1 1 d . . .
H24 H 0.8932 0.3036 0.1320 0.073 Uiso 1 1 calc R . .
C25 C 0.9749(4) 0.5202(5) 0.22950(15) 0.1113(17) Uani 1 1 d . . .
H25A H 1.0481 0.4904 0.2135 0.167 Uiso 1 1 calc R . .
H25B H 0.9593 0.4709 0.2618 0.167 Uiso 1 1 calc R . .
H25C H 0.9848 0.6072 0.2398 0.167 Uiso 1 1 calc R . .
C26 C 0.7127(3) 0.7786(4) -0.03099(13) 0.0591(9) Uani 1 1 d . . .
C27 C 0.7071(6) 0.9950(5) -0.0100(3) 0.154(3) Uani 1 1 d . . .
H27A H 0.6203 0.9839 -0.0181 0.184 Uiso 1 1 calc R . .
H27B H 0.7203 0.9943 0.0299 0.184 Uiso 1 1 calc R . .
C28 C 0.7382(11) 1.1027(7) -0.0279(4) 0.272(6) Uani 1 1 d . . .
H28A H 0.8050 1.1350 -0.0051 0.408 Uiso 1 1 calc R . .
H28B H 0.6701 1.1596 -0.0268 0.408 Uiso 1 1 calc R . .
H28C H 0.7627 1.0948 -0.0654 0.408 Uiso 1 1 calc R . .
C29 C 0.7931(3) 0.7121(4) -0.11932(13) 0.0637(9) Uani 1 1 d . . .
C30 C 0.6820(4) 0.8065(5) -0.19545(15) 0.0886(12) Uani 1 1 d . . .
H30A H 0.6012 0.7934 -0.2126 0.106 Uiso 1 1 calc R . .
H30B H 0.7408 0.7637 -0.2177 0.106 Uiso 1 1 calc R . .
C31 C 0.7095(5) 0.9418(5) -0.1927(2) 0.1196(17) Uani 1 1 d . . .
H31A H 0.6504 0.9837 -0.1711 0.179 Uiso 1 1 calc R . .
H31B H 0.7064 0.9764 -0.2295 0.179 Uiso 1 1 calc R . .
H31C H 0.7896 0.9541 -0.1759 0.179 Uiso 1 1 calc R . .

loop_
_atom_site_aniso_label
_atom_site_aniso_U_11
_atom_site_aniso_U_22
_atom_site_aniso_U_33
_atom_site_aniso_U_23
_atom_site_aniso_U_13
_atom_site_aniso_U_12
Cl1 0.0801(7) 0.1007(8) 0.0895(7) -0.0265(6) 0.0193(6) 0.0087(6)
Cl2 0.1294(10) 0.0811(8) 0.1360(11) 0.0198(7) -0.0128(8) 0.0166(7)
O1 0.0604(15) 0.138(2) 0.0387(13) 0.0026(13) -0.0123(11) -0.0052(14)
O2 0.0595(15) 0.0898(18) 0.0706(16) 0.0101(13) 0.0134(13) 0.0132(13)
O3 0.103(2) 0.0758(19) 0.0800(18) -0.0033(15) 0.0209(15) -0.0061(16)
O4 0.0616(17) 0.226(4) 0.0633(16) 0.0327(19) 0.0187(15) 0.040(2)
O5 0.0593(15) 0.112(2) 0.0466(13) 0.0203(12) -0.0010(11) 0.0145(13)
C1 0.0359(16) 0.071(2) 0.0437(17) 0.0025(15) -0.0063(14) 0.0003(14)
C2 0.0372(17) 0.075(2) 0.0454(18) 0.0016(16) -0.0071(14) 0.0010(15)
C3 0.0430(19) 0.091(3) 0.051(2) -0.0005(18) -0.0062(16) 0.0000(17)
C4 0.050(2) 0.102(3) 0.059(2) -0.002(2) -0.0173(17) -0.0076(19)
C5 0.045(2) 0.099(3) 0.072(2) 0.009(2) -0.0076(18) -0.0119(18)
C6 0.0390(17) 0.079(2) 0.0535(19) 0.0081(17) -0.0067(15) 0.0002(16)
C7 0.0452(19) 0.084(3) 0.063(2) 0.0168(19) -0.0036(17) -0.0027(16)
C8 0.0414(17) 0.074(2) 0.0433(17) 0.0061(16) -0.0035(14) 0.0019(15)
C9 0.0448(18) 0.074(2) 0.0478(18) 0.0038(16) -0.0036(15) 0.0034(16)
C10 0.0367(16) 0.063(2) 0.0422(17) 0.0020(15) -0.0057(14) 0.0065(14)
C11 0.0378(16) 0.070(2) 0.0453(17) -0.0015(16) -0.0083(14) 0.0030(15)
C12 0.0360(17) 0.075(2) 0.0458(18) 0.0047(16) -0.0046(14) 0.0031(15)
C13 0.0407(17) 0.068(2) 0.0393(17) 0.0020(16) -0.0077(14) -0.0020(15)
C14 0.069(2) 0.077(2) 0.0464(19) 0.0029(18) 0.0014(18) 0.0109(19)
C15 0.077(3) 0.085(3) 0.053(2) -0.001(2) 0.0173(19) 0.000(2)
C16 0.057(2) 0.071(3) 0.053(2) -0.0160(18) 0.0022(17) -0.0056(18)
C17 0.070(2) 0.064(2) 0.071(2) 0.0002(19) 0.001(2) 0.0076(18)
C18 0.060(2) 0.077(3) 0.057(2) 0.0059(19) 0.0093(18) 0.0004(19)
C19 0.0414(18) 0.074(2) 0.0391(16) 0.0040(15) -0.0012(14) 0.0066(16)
C20 0.0466(19) 0.077(3) 0.058(2) -0.0007(18) -0.0027(16) 0.0078(17)
C21 0.064(2) 0.074(3) 0.068(2) -0.0021(19) 0.0003(19) -0.0031(19)
C22 0.078(3) 0.071(3) 0.061(2) 0.0024(18) 0.000(2) 0.008(2)
C23 0.062(2) 0.089(3) 0.061(2) 0.014(2) -0.0026(18) 0.020(2)
C24 0.0467(19) 0.085(3) 0.0507(19) 0.0129(17) -0.0031(15) 0.0056(17)
C25 0.073(3) 0.209(5) 0.050(2) 0.005(3) -0.019(2) -0.006(3)
C26 0.065(2) 0.071(3) 0.0405(18) 0.0116(17) -0.0062(17) 0.0011(19)
C27 0.238(7) 0.075(4) 0.158(5) -0.031(4) 0.111(5) -0.024(4)
C28 0.502(18) 0.099(6) 0.231(9) -0.007(5) 0.196(10) 0.019(8)
C29 0.046(2) 0.094(3) 0.050(2) 0.0098(18) 0.0009(17) 0.0018(18)
C30 0.088(3) 0.123(4) 0.054(2) 0.018(2) -0.005(2) 0.010(3)
C31 0.122(4) 0.139(5) 0.097(3) 0.044(3) 0.000(3) -0.010(3)

loop_
_atom_type_symbol
_atom_type_description
_atom_type_scat_dispersion_real
_atom_type_scat_dispersion_imag
_atom_type_scat_source
C C 0.0033 0.0016 'International Tables Vol C Tables 4.2.6.8 and 6.1.1.4'
H H 0.0000 0.0000 'International Tables Vol C Tables 4.2.6.8 and 6.1.1.4'
O O 0.0106 0.0060 'International Tables Vol C Tables 4.2.6.8 and 6.1.1.4'
Cl Cl 0.1484 0.1585 'International Tables Vol C Tables 4.2.6.8 and 6.1.1.4'

loop_
_geom_angle_atom_site_label_1
_geom_angle_atom_site_label_2
_geom_angle_atom_site_label_3
_geom_angle
_geom_angle_site_symmetry_1
_geom_angle_site_symmetry_3
_geom_angle_publ_flag
C3 O1 C25 117.0(3) . . ?
C26 O3 C27 115.8(3) . . ?
C29 O5 C30 117.9(3) . . ?
C19 C1 C2 114.8(2) . . ?
C19 C1 C11 109.2(3) . . ?
C2 C1 C11 100.6(2) . . ?
C19 C1 C13 113.2(2) . . ?
C2 C1 C13 109.6(3) . . ?
C11 C1 C13 108.6(2) . . ?
C12 C2 C3 118.5(3) . . ?
C12 C2 C1 108.7(2) . . ?
C3 C2 C1 132.7(3) . . ?
O1 C3 C4 124.6(3) . . ?
O1 C3 C2 117.3(3) . . ?
C4 C3 C2 118.1(3) . . ?
C5 C4 C3 121.6(3) . . ?
C5 C4 H4 119.2 . . ?
C3 C4 H4 119.2 . . ?
C4 C5 C6 121.2(3) . . ?
C4 C5 H5 119.4 . . ?
C6 C5 H5 119.4 . . ?
C12 C6 C5 116.0(3) . . ?
C12 C6 C7 118.1(3) . . ?
C5 C6 C7 126.0(3) . . ?
C6 C7 C8 110.2(2) . . ?
C6 C7 H7A 109.6 . . ?
C8 C7 H7A 109.6 . . ?
C6 C7 H7B 109.6 . . ?
C8 C7 H7B 109.6 . . ?
H7A C7 H7B 108.1 . . ?
C29 C8 C26 107.4(3) . . ?
C29 C8 C9 109.8(3) . . ?
C26 C8 C9 109.1(3) . . ?
C29 C8 C7 109.1(2) . . ?
C26 C8 C7 110.3(3) . . ?
C9 C8 C7 111.0(3) . . ?
C10 C9 C8 110.6(3) . . ?
C10 C9 H9A 109.5 . . ?
C8 C9 H9A 109.5 . . ?
C10 C9 H9B 109.5 . . ?
C8 C9 H9B 109.5 . . ?
H9A C9 H9B 108.1 . . ?
C11 C10 C12 109.0(3) . . ?
C11 C10 C9 133.6(3) . . ?
C12 C10 C9 117.3(3) . . ?
C10 C11 C1 111.8(3) . . ?
C10 C11 H11 124.1 . . ?
C1 C11 H11 124.1 . . ?
C6 C12 C2 124.6(3) . . ?
C6 C12 C10 125.5(3) . . ?
C2 C12 C10 109.9(3) . . ?
C14 C13 C18 117.5(3) . . ?
C14 C13 C1 123.9(3) . . ?
C18 C13 C1 118.6(3) . . ?
C13 C14 C15 121.8(3) . . ?
C13 C14 H14 119.1 . . ?
C15 C14 H14 119.1 . . ?
C16 C15 C14 119.6(3) . . ?
C16 C15 H15 120.2 . . ?
C14 C15 H15 120.2 . . ?
C15 C16 C17 120.0(3) . . ?
C15 C16 Cl1 120.1(3) . . ?
C17 C16 Cl1 119.9(3) . . ?
C16 C17 C18 119.9(4) . . ?
C16 C17 H17 120.1 . . ?
C18 C17 H17 120.1 . . ?
C13 C18 C17 121.1(3) . . ?
C13 C18 H18 119.4 . . ?
C17 C18 H18 119.4 . . ?
C24 C19 C20 117.0(3) . . ?
C24 C19 C1 122.7(3) . . ?
C20 C19 C1 120.2(3) . . ?
C21 C20 C19 122.0(3) . . ?
C21 C20 H20 119.0 . . ?
C19 C20 H20 119.0 . . ?
C20 C21 C22 119.6(3) . . ?
C20 C21 H21 120.2 . . ?
C22 C21 H21 120.2 . . ?
C23 C22 C21 119.8(4) . . ?
C23 C22 Cl2 120.4(3) . . ?
C21 C22 Cl2 119.8(3) . . ?
C22 C23 C24 120.4(3) . . ?
C22 C23 H23 119.8 . . ?
C24 C23 H23 119.8 . . ?
C19 C24 C23 121.2(3) . . ?
C19 C24 H24 119.4 . . ?
C23 C24 H24 119.4 . . ?
O1 C25 H25A 109.5 . . ?
O1 C25 H25B 109.5 . . ?
H25A C25 H25B 109.5 . . ?
O1 C25 H25C 109.5 . . ?
H25A C25 H25C 109.5 . . ?
H25B C25 H25C 109.5 . . ?
O2 C26 O3 123.7(3) . . ?
O2 C26 C8 126.4(3) . . ?
O3 C26 C8 109.9(3) . . ?
C28 C27 O3 115.6(5) . . ?
C28 C27 H27A 108.4 . . ?
O3 C27 H27A 108.4 . . ?
C28 C27 H27B 108.4 . . ?
O3 C27 H27B 108.4 . . ?
H27A C27 H27B 107.5 . . ?
C27 C28 H28A 109.5 . . ?
C27 C28 H28B 109.5 . . ?
H28A C28 H28B 109.5 . . ?
C27 C28 H28C 109.5 . . ?
H28A C28 H28C 109.5 . . ?
H28B C28 H28C 109.5 . . ?
O4 C29 O5 123.4(3) . . ?
O4 C29 C8 125.1(3) . . ?
O5 C29 C8 111.4(3) . . ?
O5 C30 C31 109.0(3) . . ?
O5 C30 H30A 109.9 . . ?
C31 C30 H30A 109.9 . . ?
O5 C30 H30B 109.9 . . ?
C31 C30 H30B 109.9 . . ?
H30A C30 H30B 108.3 . . ?
C30 C31 H31A 109.5 . . ?
C30 C31 H31B 109.5 . . ?
H31A C31 H31B 109.5 . . ?
C30 C31 H31C 109.5 . . ?
H31A C31 H31C 109.5 . . ?
H31B C31 H31C 109.5 . . ?

loop_
_geom_bond_atom_site_label_1
_geom_bond_atom_site_label_2
_geom_bond_distance
_geom_bond_site_symmetry_2
_geom_bond_publ_flag
Cl1 C16 1.740(3) . ?
Cl2 C22 1.734(4) . ?
O1 C3 1.361(4) . ?
O1 C25 1.424(4) . ?
O2 C26 1.191(4) . ?
O3 C26 1.327(4) . ?
O3 C27 1.444(6) . ?
O4 C29 1.187(4) . ?
O5 C29 1.318(4) . ?
O5 C30 1.458(4) . ?
C1 C19 1.521(4) . ?
C1 C2 1.528(4) . ?
C1 C11 1.536(4) . ?
C1 C13 1.546(4) . ?
C2 C12 1.383(4) . ?
C2 C3 1.391(4) . ?
C3 C4 1.388(5) . ?
C4 C5 1.383(5) . ?
C4 H4 0.9300 . ?
C5 C6 1.387(4) . ?
C5 H5 0.9300 . ?
C6 C12 1.375(4) . ?
C6 C7 1.507(4) . ?
C7 C8 1.550(4) . ?
C7 H7A 0.9700 . ?
C7 H7B 0.9700 . ?
C8 C29 1.517(4) . ?
C8 C26 1.523(5) . ?
C8 C9 1.533(4) . ?
C9 C10 1.505(4) . ?
C9 H9A 0.9700 . ?
C9 H9B 0.9700 . ?
C10 C11 1.322(4) . ?
C10 C12 1.455(4) . ?
C11 H11 0.9300 . ?
C13 C14 1.366(4) . ?
C13 C18 1.382(5) . ?
C14 C15 1.385(5) . ?
C14 H14 0.9300 . ?
C15 C16 1.361(5) . ?
C15 H15 0.9300 . ?
C16 C17 1.368(5) . ?
C17 C18 1.382(5) . ?
C17 H17 0.9300 . ?
C18 H18 0.9300 . ?
C19 C24 1.384(4) . ?
C19 C20 1.390(4) . ?
C20 C21 1.363(5) . ?
C20 H20 0.9300 . ?
C21 C22 1.386(5) . ?
C21 H21 0.9300 . ?
C22 C23 1.354(5) . ?
C23 C24 1.385(5) . ?
C23 H23 0.9300 . ?
C24 H24 0.9300 . ?
C25 H25A 0.9600 . ?
C25 H25B 0.9600 . ?
C25 H25C 0.9600 . ?
C27 C28 1.271(8) . ?
C27 H27A 0.9700 . ?
C27 H27B 0.9700 . ?
C28 H28A 0.9600 . ?
C28 H28B 0.9600 . ?
C28 H28C 0.9600 . ?
C30 C31 1.466(6) . ?
C30 H30A 0.9700 . ?
C30 H30B 0.9700 . ?
C31 H31A 0.9600 . ?
C31 H31B 0.9600 . ?
C31 H31C 0.9600 . ?

loop_
_cod_related_entry_id
_cod_related_entry_database
_cod_related_entry_code
1 ChemSpider 30658739
